data_2312265
loop_
_publ_author_name
'Shahed, H.'
'Sharma, N.'
'Angst, M.'
'Voigt, J.'
'Per&#xdf;on, J'
'Prakash, P.'
'T&#xf6;rnroos, K W'
'Chernyshov, D.'
'Gildenast, H.'
'Ohl, M.'
'Saffarini, G.'
'Grzechnik, A.'
'Friese, K.'

_publ_section_title
;
 Structural insight into the cooperativity of spin crossover compounds.
;
_journal_issue 'Pt 5'
_journal_name_full 'Acta crystallographica Section B, Structural science, crystal engineering and materials'
_journal_page_first 354
_journal_page_last 367
_journal_paper_doi 10.1107/S2052520623005814
_journal_volume 79
_journal_year 2023
_chemical_formula_sum 'C10.86 H8 Fe0.29 N1.71 S0.57'
_chemical_formula_weight 196.75
_space_group_crystal_system orthorhombic
_space_group_IT_number 56
_space_group_name_Hall '-P 2ab 2ac'
_space_group_name_H-M_alt 'P c c n'
_atom_sites_solution_hydrogens geom
_audit_creation_method SHELXL-2019/2
_cell_angle_alpha 90
_cell_angle_beta 90
_cell_angle_gamma 90
_cell_formula_units_Z 14
_cell_length_a 12.3593(2)
_cell_length_b 14.7857(3)
_cell_length_c 18.2342(3)
_cell_measurement_reflns_used 4881
_cell_measurement_temperature 150(2)
_cell_measurement_theta_max 27.894
_cell_measurement_theta_min 2.04
_cell_volume 3332.13(10)
_computing_structure_refinement 'SHELXL-2019/2 (Sheldrick, 2019)'
_diffrn_ambient_temperature 293(2)
_diffrn_measured_fraction_theta_full 0.984
_diffrn_measured_fraction_theta_max 0.820
_diffrn_measurement_device_type '4-circle diffractometer'
_diffrn_radiation_type Synchrotron
_diffrn_radiation_wavelength 0.65524
_diffrn_reflns_av_R_equivalents 0.0803
_diffrn_reflns_av_unetI/netI 0.0624
_diffrn_reflns_Laue_measured_fraction_full 0.984
_diffrn_reflns_Laue_measured_fraction_max 0.820
_diffrn_reflns_limit_h_max 19
_diffrn_reflns_limit_h_min -19
_diffrn_reflns_limit_k_max 18
_diffrn_reflns_limit_k_min -18
_diffrn_reflns_limit_l_max 29
_diffrn_reflns_limit_l_min -29
_diffrn_reflns_number 34154
_diffrn_reflns_point_group_measured_fraction_full 0.984
_diffrn_reflns_point_group_measured_fraction_max 0.820
_diffrn_reflns_theta_full 23.150
_diffrn_reflns_theta_max 32.907
_diffrn_reflns_theta_min 1.980
_exptl_absorpt_coefficient_mu 0.451
_exptl_crystal_density_diffrn 1.373
_exptl_crystal_description irregular
_exptl_crystal_F_000 1424
_refine_diff_density_max 0.572
_refine_diff_density_min -0.381
_refine_diff_density_rms 0.068
_refine_ls_extinction_method none
_refine_ls_goodness_of_fit_ref 1.218
_refine_ls_hydrogen_treatment constr
_refine_ls_matrix_type full
_refine_ls_number_parameters 213
_refine_ls_number_reflns 6529
_refine_ls_number_restraints 0
_refine_ls_restrained_S_all 1.218
_refine_ls_R_factor_all 0.1293
_refine_ls_R_factor_gt 0.0876
_refine_ls_shift/su_max 0.001
_refine_ls_shift/su_mean 0.000
_refine_ls_structure_factor_coef Fsqd
_refine_ls_weighting_details 'w=1/[\s^2^(Fo^2^)+(0.0394P)^2^+2.1279P] where P=(Fo^2^+2Fc^2^)/3'
_refine_ls_weighting_scheme calc
_refine_ls_wR_factor_gt 0.1415
_refine_ls_wR_factor_ref 0.1550
_reflns_Friedel_coverage 0.000
_reflns_number_gt 4646
_reflns_number_total 6529
_reflns_threshold_expression 'I > 2\s(I)'
_cod_data_source_file Bia_Portho_150K.cif
_cod_data_source_block Bia_dw4400_150K
_cod_depositor_comments 'Adding full bibliography for 2312165--2312274.cif.'
_cod_database_code 2312265
_shelx_shelxl_version_number 2019/2
_shelx_space_group_comment
;
The symmetry employed for this shelxl refinement is uniquely defined
by the following loop, which should always be used as a source of
symmetry information in preference to the above space-group names.
They are only intended as comments.
;

loop_
_space_group_symop_operation_xyz
'x, y, z'
'-x+1/2, -y+1/2, z'
'-x, y+1/2, -z+1/2'
'x+1/2, -y, -z+1/2'
'-x, -y, -z'
'x-1/2, y-1/2, -z'
'x, -y-1/2, z-1/2'
'-x-1/2, y, z-1/2'

loop_
_atom_site_label
_atom_site_type_symbol
_atom_site_fract_x
_atom_site_fract_y
_atom_site_fract_z
_atom_site_U_iso_or_equiv
_atom_site_adp_type
_atom_site_occupancy
_atom_site_site_symmetry_order
_atom_site_calc_flag
_atom_site_refinement_flags_posn
_atom_site_refinement_flags_adp
_atom_site_refinement_flags_occupancy
_atom_site_disorder_assembly
_atom_site_disorder_group
Fe01 Fe 0.750000 0.750000 0.58966(2) 0.02670(12) Uani 1 2 d S T P . .
S002 S 0.84749(6) 0.56000(5) 0.39231(4) 0.04007(17) Uani 1 1 d . . . . .
N003 N 0.72554(15) 0.83880(14) 0.66828(10) 0.0281(4) Uani 1 1 d . . . . .
N004 N 0.79051(18) 0.66534(15) 0.51311(11) 0.0341(5) Uani 1 1 d . . . . .
N005 N 0.89561(16) 0.80277(14) 0.59512(11) 0.0302(4) Uani 1 1 d . . . . .
C006 C 0.6271(2) 0.84935(16) 0.70914(12) 0.0289(5) Uani 1 1 d . . . . .
C007 C 0.5328(2) 0.87482(17) 0.67328(13) 0.0311(5) Uani 1 1 d . . . . .
H007 H 0.533395 0.886373 0.623149 0.037 Uiso 1 1 calc R U . . .
C008 C 0.9083(2) 0.86475(18) 0.64885(14) 0.0334(5) Uani 1 1 d . . . . .
C009 C 0.8097(2) 0.88204(17) 0.68925(14) 0.0331(5) Uani 1 1 d . . . . .
H009 H 0.807662 0.922388 0.728353 0.040 Uiso 1 1 calc R U . . .
C00A C 0.6258(2) 0.83153(18) 0.78396(13) 0.0335(5) Uani 1 1 d . . . . .
H00A H 0.688910 0.814070 0.807893 0.040 Uiso 1 1 calc R U . . .
C00B C 0.4345(2) 0.86607(17) 0.78828(14) 0.0323(5) Uani 1 1 d . . . . .
C00C C 0.4380(2) 0.88280(17) 0.71285(13) 0.0318(5) Uani 1 1 d . . . . .
H00C H 0.374889 0.899727 0.688725 0.038 Uiso 1 1 calc R U . . .
C00D C 0.81289(19) 0.62247(17) 0.46258(13) 0.0292(5) Uani 1 1 d . . . . .
C00E C 0.5300(2) 0.83994(19) 0.82256(13) 0.0359(6) Uani 1 1 d . . . . .
H00E H 0.529464 0.827838 0.872606 0.043 Uiso 1 1 calc R U . . .
C00F C 0.3328(2) 0.88036(18) 0.83075(14) 0.0350(6) Uani 1 1 d . . . . .
C00G C 0.9818(2) 0.7828(2) 0.55285(15) 0.0376(6) Uani 1 1 d . . . . .
H00G H 0.973971 0.740907 0.515190 0.045 Uiso 1 1 calc R U . . .
C00H C 0.3379(2) 0.9144(2) 0.90165(15) 0.0413(6) Uani 1 1 d . . . . .
H00H H 0.404948 0.926917 0.922522 0.050 Uiso 1 1 calc R U . . .
C00I C 1.0062(2) 0.9079(2) 0.66204(17) 0.0433(6) Uani 1 1 d . . . . .
H00I H 1.012549 0.950272 0.699485 0.052 Uiso 1 1 calc R U . . .
C00J C 0.2316(2) 0.8619(2) 0.80069(16) 0.0404(6) Uani 1 1 d . . . . .
H00J H 0.226570 0.838933 0.753328 0.048 Uiso 1 1 calc R U . . .
C00K C 0.1379(2) 0.8776(2) 0.84109(19) 0.0494(7) Uani 1 1 d . . . . .
H00K H 0.070611 0.865164 0.820564 0.059 Uiso 1 1 calc R U . . .
C00L C 1.0939(2) 0.8866(2) 0.61850(18) 0.0492(8) Uani 1 1 d . . . . .
H00L H 1.160273 0.914790 0.625826 0.059 Uiso 1 1 calc R U . . .
C00M C 0.2438(3) 0.9302(2) 0.94196(16) 0.0486(7) Uani 1 1 d . . . . .
H00M H 0.248215 0.953250 0.989306 0.058 Uiso 1 1 calc R U . . .
C00N C 0.1444(3) 0.9115(2) 0.91158(18) 0.0523(8) Uani 1 1 d . . . . .
H00N H 0.081618 0.921738 0.938452 0.063 Uiso 1 1 calc R U . . .
C00O C 1.0814(2) 0.8229(2) 0.56393(17) 0.0451(7) Uani 1 1 d . . . . .
H00O H 1.139918 0.806932 0.534633 0.054 Uiso 1 1 calc R U . . .

loop_
_atom_site_aniso_label
_atom_site_aniso_U_11
_atom_site_aniso_U_22
_atom_site_aniso_U_33
_atom_site_aniso_U_23
_atom_site_aniso_U_13
_atom_site_aniso_U_12
Fe01 0.0293(2) 0.0282(3) 0.0226(2) 0.000 0.000 -0.0010(2)
S002 0.0422(4) 0.0479(4) 0.0301(3) -0.0081(3) 0.0086(3) 0.0007(3)
N003 0.0319(10) 0.0278(11) 0.0248(9) 0.0005(8) -0.0020(7) -0.0002(8)
N004 0.0384(11) 0.0349(12) 0.0291(10) -0.0009(9) 0.0018(8) -0.0009(9)
N005 0.0326(10) 0.0313(11) 0.0267(9) 0.0067(8) 0.0005(8) -0.0014(8)
C006 0.0356(12) 0.0238(12) 0.0272(11) -0.0004(9) 0.0001(9) 0.0023(9)
C007 0.0389(13) 0.0303(13) 0.0241(10) 0.0009(9) -0.0029(9) 0.0041(10)
C008 0.0356(12) 0.0304(14) 0.0341(12) 0.0061(10) -0.0051(10) -0.0045(10)
C009 0.0403(13) 0.0289(13) 0.0302(12) -0.0023(10) -0.0035(10) -0.0020(10)
C00A 0.0375(13) 0.0344(14) 0.0286(11) 0.0002(10) -0.0028(9) 0.0097(10)
C00B 0.0372(13) 0.0268(13) 0.0328(12) 0.0004(10) 0.0019(10) 0.0082(10)
C00C 0.0347(12) 0.0310(13) 0.0298(11) 0.0014(10) -0.0033(9) 0.0063(10)
C00D 0.0276(11) 0.0335(13) 0.0265(11) 0.0026(9) 0.0023(8) -0.0020(9)
C00E 0.0412(13) 0.0407(15) 0.0257(11) 0.0037(10) 0.0008(9) 0.0099(11)
C00F 0.0391(13) 0.0304(13) 0.0356(13) 0.0072(10) 0.0051(10) 0.0111(10)
C00G 0.0348(13) 0.0436(15) 0.0343(13) 0.0085(11) 0.0064(10) -0.0006(11)
C00H 0.0474(15) 0.0412(16) 0.0352(13) 0.0053(11) 0.0013(11) 0.0153(12)
C00I 0.0396(14) 0.0448(17) 0.0456(15) 0.0034(13) -0.0076(12) -0.0101(12)
C00J 0.0404(15) 0.0393(16) 0.0414(14) 0.0015(12) 0.0003(11) 0.0105(11)
C00K 0.0380(15) 0.0518(19) 0.0584(18) 0.0092(15) 0.0052(13) 0.0113(13)
C00L 0.0312(13) 0.059(2) 0.0575(18) 0.0149(16) -0.0067(12) -0.0120(13)
C00M 0.0589(18) 0.0495(18) 0.0373(14) 0.0053(13) 0.0116(13) 0.0246(15)
C00N 0.0481(17) 0.056(2) 0.0526(17) 0.0130(15) 0.0163(14) 0.0233(15)
C00O 0.0337(13) 0.0547(19) 0.0467(15) 0.0166(14) 0.0041(11) -0.0040(12)

loop_
_atom_type_symbol
_atom_type_description
_atom_type_scat_dispersion_real
_atom_type_scat_dispersion_imag
_atom_type_scat_source
Fe Fe 0.3265 0.6960 'International Tables Vol C Tables 4.2.6.8 and 6.1.1.4'
C C 0.0024 0.0013 'International Tables Vol C Tables 4.2.6.8 and 6.1.1.4'
H H 0.0000 0.0000 'International Tables Vol C Tables 4.2.6.8 and 6.1.1.4'
N N 0.0049 0.0027 'International Tables Vol C Tables 4.2.6.8 and 6.1.1.4'
S S 0.1051 0.1002 'International Tables Vol C Tables 4.2.6.8 and 6.1.1.4'

loop_
_geom_angle_atom_site_label_1
_geom_angle_atom_site_label_2
_geom_angle_atom_site_label_3
_geom_angle
_geom_angle_site_symmetry_1
_geom_angle_site_symmetry_3
_geom_angle_publ_flag
N004 Fe01 N004 88.01(13) 2_665 . ?
N004 Fe01 N005 93.23(9) 2_665 2_665 ?
N004 Fe01 N005 90.95(9) . 2_665 ?
N004 Fe01 N005 90.95(9) 2_665 . ?
N004 Fe01 N005 93.23(9) . . ?
N005 Fe01 N005 174.18(12) 2_665 . ?
N004 Fe01 N003 173.86(9) 2_665 2_665 ?
N004 Fe01 N003 93.09(9) . 2_665 ?
N005 Fe01 N003 80.72(8) 2_665 2_665 ?
N005 Fe01 N003 95.01(8) . 2_665 ?
N004 Fe01 N003 93.09(9) 2_665 . ?
N004 Fe01 N003 173.86(9) . . ?
N005 Fe01 N003 95.01(8) 2_665 . ?
N005 Fe01 N003 80.72(8) . . ?
N003 Fe01 N003 86.45(12) 2_665 . ?
C009 N003 C006 118.7(2) . . ?
C009 N003 Fe01 115.23(17) . . ?
C006 N003 Fe01 125.53(16) . . ?
C00D N004 Fe01 172.8(2) . . ?
C00G N005 C008 118.1(2) . . ?
C00G N005 Fe01 127.46(19) . . ?
C008 N005 Fe01 114.38(17) . . ?
C007 C006 C00A 120.3(2) . . ?
C007 C006 N003 119.8(2) . . ?
C00A C006 N003 119.9(2) . . ?
C00C C007 C006 119.3(2) . . ?
N005 C008 C00I 122.6(3) . . ?
N005 C008 C009 113.0(2) . . ?
C00I C008 C009 124.4(3) . . ?
N003 C009 C008 116.4(2) . . ?
C00E C00A C006 119.5(2) . . ?
C00E C00B C00C 117.7(2) . . ?
C00E C00B C00F 121.4(2) . . ?
C00C C00B C00F 120.8(2) . . ?
C007 C00C C00B 121.7(2) . . ?
N004 C00D S002 178.2(2) . . ?
C00A C00E C00B 121.5(2) . . ?
C00H C00F C00J 118.6(2) . . ?
C00H C00F C00B 119.7(3) . . ?
C00J C00F C00B 121.7(2) . . ?
N005 C00G C00O 121.8(3) . . ?
C00F C00H C00M 120.8(3) . . ?
C00L C00I C008 118.7(3) . . ?
C00K C00J C00F 120.4(3) . . ?
C00N C00K C00J 120.3(3) . . ?
C00O C00L C00I 118.9(3) . . ?
C00N C00M C00H 119.9(3) . . ?
C00M C00N C00K 120.0(3) . . ?
C00L C00O C00G 119.9(3) . . ?

loop_
_geom_bond_atom_site_label_1
_geom_bond_atom_site_label_2
_geom_bond_distance
_geom_bond_site_symmetry_2
_geom_bond_publ_flag
Fe01 N004 1.941(2) 2_665 ?
Fe01 N004 1.941(2) . ?
Fe01 N005 1.964(2) 2_665 ?
Fe01 N005 1.964(2) . ?
Fe01 N003 1.967(2) 2_665 ?
Fe01 N003 1.967(2) . ?
S002 C00D 1.636(3) . ?
N003 C009 1.280(3) . ?
N003 C006 1.435(3) . ?
N004 C00D 1.152(3) . ?
N005 C00G 1.347(3) . ?
N005 C008 1.351(3) . ?
C006 C007 1.389(3) . ?
C006 C00A 1.390(3) . ?
C007 C00C 1.380(3) . ?
C008 C00I 1.389(4) . ?
C008 C009 1.447(4) . ?
C00A C00E 1.383(4) . ?
C00B C00E 1.390(3) . ?
C00B C00C 1.398(3) . ?
C00B C00F 1.492(3) . ?
C00F C00H 1.389(4) . ?
C00F C00J 1.392(4) . ?
C00G C00O 1.381(4) . ?
C00H C00M 1.396(4) . ?
C00I C00L 1.379(4) . ?
C00J C00K 1.392(4) . ?
C00K C00N 1.382(5) . ?
C00L C00O 1.379(5) . ?
C00M C00N 1.375(5) . ?
